data_4310266
loop_
_publ_author_name
'Guang Zhu'
'Gerard Parkin'

_publ_section_title
;
Synthesis and Structural Characterization of M(PMe3)3(O2CR)2(OH2)H2 (M = Mo,
W): Aqua-Hydride Complexes of Molybdenum and Tungsten
;
_journal_name_full 'Inorganic Chemistry'
_journal_page_first 9637
_journal_page_last 9639
_journal_paper_doi 10.1021/ic051617q
_journal_volume 44
_journal_year 2005
_chemical_formula_sum 'C19 H42 Mo O2 P4'
_chemical_formula_weight 522.35
_chemical_name_common (Benzoate)MoP4H
_chemical_name_systematic
; 
 ? 
;
_space_group_IT_number 14
_symmetry_cell_setting monoclinic
_symmetry_space_group_name_Hall '-P 2yn'
_symmetry_space_group_name_H-M 'P 1 21/n 1'
_atom_sites_solution_hydrogens geom
_atom_sites_solution_primary direct
_atom_sites_solution_secondary difmap
_audit_creation_method SHELXL-97
_cell_angle_alpha 90.00
_cell_angle_beta 90.000(2)
_cell_angle_gamma 90.00
_cell_formula_units_Z 4
_cell_length_a 9.6337(12)
_cell_length_b 17.965(3)
_cell_length_c 15.617(2)
_cell_measurement_temperature 243(2)
_cell_volume 2702.8(7)
_computing_cell_refinement 'Bruker SMART'
_computing_data_collection 'Bruker SMART'
_computing_data_reduction 'Bruker SHELXTL'
_computing_molecular_graphics 'Bruker SHELXTL'
_computing_publication_material 'Bruker SHELXTL'
_computing_structure_refinement 'SHELXL-97 (Sheldrick, 1997)'
_computing_structure_solution 'SHELXS-97 (Sheldrick, 1990)'
_diffrn_ambient_temperature 243(2)
_diffrn_measured_fraction_theta_full 0.911
_diffrn_measured_fraction_theta_max 0.911
_diffrn_measurement_device_type 'CCD area detector'
_diffrn_measurement_method 'phi and omega scans'
_diffrn_radiation_monochromator graphite
_diffrn_radiation_source 'fine-focus sealed tube'
_diffrn_radiation_type MoK\a
_diffrn_radiation_wavelength 0.71073
_diffrn_reflns_av_R_equivalents 0.0784
_diffrn_reflns_av_sigmaI/netI 0.0592
_diffrn_reflns_limit_h_max 12
_diffrn_reflns_limit_h_min -5
_diffrn_reflns_limit_k_max 22
_diffrn_reflns_limit_k_min -23
_diffrn_reflns_limit_l_max 20
_diffrn_reflns_limit_l_min -19
_diffrn_reflns_number 17426
_diffrn_reflns_theta_full 28.18
_diffrn_reflns_theta_max 28.18
_diffrn_reflns_theta_min 1.73
_exptl_absorpt_coefficient_mu 0.733
_exptl_absorpt_correction_T_max 0.9713
_exptl_absorpt_correction_T_min 0.6676
_exptl_absorpt_correction_type empirical
_exptl_absorpt_process_details sadabs
_exptl_crystal_colour brown
_exptl_crystal_density_diffrn 1.284
_exptl_crystal_density_method 'not measured'
_exptl_crystal_description plate
_exptl_crystal_F_000 1096
_exptl_crystal_size_max 0.60
_exptl_crystal_size_mid 0.10
_exptl_crystal_size_min 0.04
_refine_diff_density_max 0.896
_refine_diff_density_min -0.918
_refine_diff_density_rms 0.099
_refine_ls_extinction_method none
_refine_ls_goodness_of_fit_ref 1.014
_refine_ls_hydrogen_treatment constr
_refine_ls_matrix_type full
_refine_ls_number_parameters 239
_refine_ls_number_reflns 6050
_refine_ls_number_restraints 0
_refine_ls_restrained_S_all 1.014
_refine_ls_R_factor_all 0.0612
_refine_ls_R_factor_gt 0.0488
_refine_ls_shift/su_max 0.001
_refine_ls_shift/su_mean 0.000
_refine_ls_structure_factor_coef Fsqd
_refine_ls_weighting_details 'calc w=1/[\s^2^(Fo^2^)+(0.0873P)^2^+0.0000P] where P=(Fo^2^+2Fc^2^)/3'
_refine_ls_weighting_scheme calc
_refine_ls_wR_factor_gt 0.1286
_refine_ls_wR_factor_ref 0.1368
_reflns_number_gt 4819
_reflns_number_total 6050
_reflns_threshold_expression >2sigma(I)
_cod_data_source_file ic051617qsi20050920_052039.cif
_cod_data_source_block mohbzs1
_cod_depositor_comments
;
The following automatic conversions were performed:
'_symmetry_cell_setting' value 'Monoclinic' changed to 'monoclinic'
according to '/home/saulius/struct/CIF-dictionaries/cif_core.dic'
dictionary named 'cif_core.dic' version 2.4.1 from 2010-06-29.

Automatic conversion script
Id: cif_fix_enum 1527 2010-12-29 10:47:43Z saulius 
;
_cod_original_cell_volume 2702.9(6)
_cod_database_code 4310266

loop_
_symmetry_equiv_pos_as_xyz
'x, y, z'
'-x+1/2, y+1/2, -z+1/2'
'-x, -y, -z'
'x-1/2, -y-1/2, z-1/2'

loop_
_atom_site_label
_atom_site_type_symbol
_atom_site_fract_x
_atom_site_fract_y
_atom_site_fract_z
_atom_site_U_iso_or_equiv
_atom_site_adp_type
_atom_site_occupancy
_atom_site_symmetry_multiplicity
_atom_site_calc_flag
_atom_site_refinement_flags
_atom_site_disorder_assembly
_atom_site_disorder_group
Mo1 Mo 0.24303(2) 0.209166(14) 0.871187(16) 0.03294(11) Uani 1 1 d . . .
H1 H 0.134(3) 0.139(2) 0.869(2) 0.054(10) Uiso 1 1 d . . .
P1 P 0.06627(9) 0.30551(5) 0.88103(7) 0.0524(3) Uani 1 1 d . . .
P2 P 0.45129(8) 0.13383(5) 0.86343(7) 0.0490(2) Uani 1 1 d . . .
P3 P 0.15921(9) 0.16448(5) 0.73789(6) 0.0459(2) Uani 1 1 d . . .
P4 P 0.16764(9) 0.15231(5) 1.00045(6) 0.0467(2) Uani 1 1 d . . .
O1 O 0.3732(2) 0.29655(12) 0.80221(15) 0.0443(5) Uani 1 1 d . . .
O2 O 0.3801(2) 0.29353(11) 0.94246(15) 0.0423(5) Uani 1 1 d . . .
C1 C 0.4199(3) 0.32128(17) 0.8723(2) 0.0380(6) Uani 1 1 d . . .
C2 C 0.5235(3) 0.38371(17) 0.8715(2) 0.0377(6) Uani 1 1 d . . .
C3 C 0.5726(3) 0.41314(19) 0.9473(2) 0.0463(7) Uani 1 1 d . . .
H3A H 0.5397 0.3948 0.9999 0.056 Uiso 1 1 calc R . .
C4 C 0.6708(4) 0.4699(2) 0.9460(2) 0.0550(9) Uani 1 1 d . . .
H4A H 0.7031 0.4903 0.9977 0.066 Uiso 1 1 calc R . .
C5 C 0.7205(4) 0.4964(2) 0.8695(2) 0.0559(9) Uani 1 1 d . . .
H5A H 0.7877 0.5343 0.8687 0.067 Uiso 1 1 calc R . .
C6 C 0.6716(4) 0.4672(2) 0.7938(2) 0.0562(9) Uani 1 1 d . . .
H6A H 0.7048 0.4856 0.7413 0.067 Uiso 1 1 calc R . .
C7 C 0.5737(3) 0.41092(19) 0.7947(2) 0.0464(8) Uani 1 1 d . . .
H7A H 0.5411 0.3910 0.7428 0.056 Uiso 1 1 calc R . .
C11 C 0.0769(5) 0.3656(3) 0.9760(4) 0.102(2) Uani 1 1 d . . .
H11A H 0.0026 0.4021 0.9742 0.153 Uiso 1 1 calc R . .
H11B H 0.1657 0.3910 0.9766 0.153 Uiso 1 1 calc R . .
H11C H 0.0678 0.3355 1.0272 0.153 Uiso 1 1 calc R . .
C12 C 0.0750(5) 0.3770(3) 0.7985(4) 0.106(2) Uani 1 1 d . . .
H12A H 0.0010 0.4129 0.8074 0.159 Uiso 1 1 calc R . .
H12B H 0.0645 0.3542 0.7426 0.159 Uiso 1 1 calc R . .
H12C H 0.1640 0.4021 0.8016 0.159 Uiso 1 1 calc R . .
C13 C -0.1233(4) 0.2901(2) 0.8816(3) 0.0736(13) Uani 1 1 d . . .
H13A H -0.1706 0.3376 0.8862 0.110 Uiso 1 1 calc R . .
H13B H -0.1480 0.2591 0.9301 0.110 Uiso 1 1 calc R . .
H13C H -0.1507 0.2656 0.8290 0.110 Uiso 1 1 calc R . .
C21 C 0.5754(4) 0.1468(3) 0.9511(3) 0.0771(14) Uani 1 1 d . . .
H21A H 0.6548 0.1145 0.9424 0.116 Uiso 1 1 calc R . .
H21B H 0.5311 0.1346 1.0051 0.116 Uiso 1 1 calc R . .
H21C H 0.6060 0.1982 0.9523 0.116 Uiso 1 1 calc R . .
C22 C 0.5672(5) 0.1550(3) 0.7725(4) 0.0899(16) Uani 1 1 d . . .
H22A H 0.6474 0.1224 0.7744 0.135 Uiso 1 1 calc R . .
H22B H 0.5975 0.2064 0.7762 0.135 Uiso 1 1 calc R . .
H22C H 0.5176 0.1474 0.7192 0.135 Uiso 1 1 calc R . .
C23 C 0.4553(4) 0.0315(2) 0.8581(4) 0.0829(15) Uani 1 1 d . . .
H23A H 0.5509 0.0146 0.8553 0.124 Uiso 1 1 calc R . .
H23B H 0.4059 0.0149 0.8075 0.124 Uiso 1 1 calc R . .
H23C H 0.4112 0.0110 0.9087 0.124 Uiso 1 1 calc R . .
C31 C 0.2298(6) 0.2166(3) 0.6466(3) 0.0835(15) Uani 1 1 d . . .
H31A H 0.1927 0.1964 0.5937 0.125 Uiso 1 1 calc R . .
H31B H 0.3302 0.2124 0.6462 0.125 Uiso 1 1 calc R . .
H31C H 0.2038 0.2686 0.6515 0.125 Uiso 1 1 calc R . .
C32 C -0.0266(4) 0.1671(3) 0.7134(3) 0.0703(12) Uani 1 1 d . . .
H32A H -0.0423 0.1468 0.6567 0.105 Uiso 1 1 calc R . .
H32B H -0.0591 0.2181 0.7153 0.105 Uiso 1 1 calc R . .
H32C H -0.0769 0.1377 0.7553 0.105 Uiso 1 1 calc R . .
C33 C 0.1933(5) 0.0686(2) 0.7031(3) 0.0717(12) Uani 1 1 d . . .
H33A H 0.1512 0.0604 0.6475 0.108 Uiso 1 1 calc R . .
H33B H 0.1539 0.0341 0.7443 0.108 Uiso 1 1 calc R . .
H33C H 0.2927 0.0607 0.6992 0.108 Uiso 1 1 calc R . .
C41 C -0.0158(4) 0.1526(3) 1.0324(3) 0.0713(12) Uani 1 1 d . . .
H41A H -0.0259 0.1269 1.0867 0.107 Uiso 1 1 calc R . .
H41B H -0.0706 0.1275 0.9891 0.107 Uiso 1 1 calc R . .
H41D H -0.0477 0.2035 1.0384 0.107 Uiso 1 1 calc R . .
C42 C 0.2014(5) 0.0534(2) 1.0225(3) 0.0784(13) Uani 1 1 d . . .
H42A H 0.1630 0.0403 1.0779 0.118 Uiso 1 1 calc R . .
H42D H 0.3008 0.0446 1.0227 0.118 Uiso 1 1 calc R . .
H42B H 0.1584 0.0231 0.9784 0.118 Uiso 1 1 calc R . .
C43 C 0.2488(6) 0.1947(3) 1.0955(3) 0.0861(16) Uani 1 1 d . . .
H43D H 0.2152 0.1700 1.1467 0.129 Uiso 1 1 calc R . .
H43A H 0.2251 0.2471 1.0979 0.129 Uiso 1 1 calc R . .
H43B H 0.3488 0.1893 1.0919 0.129 Uiso 1 1 calc R . .

loop_
_atom_site_aniso_label
_atom_site_aniso_U_11
_atom_site_aniso_U_22
_atom_site_aniso_U_33
_atom_site_aniso_U_23
_atom_site_aniso_U_13
_atom_site_aniso_U_12
Mo1 0.03550(16) 0.03029(17) 0.03304(17) -0.00023(9) -0.00083(10) -0.00154(9)
P1 0.0438(4) 0.0343(5) 0.0792(7) 0.0005(4) 0.0033(4) 0.0031(3)
P2 0.0407(4) 0.0440(5) 0.0622(6) -0.0064(4) -0.0041(4) 0.0056(3)
P3 0.0512(4) 0.0494(5) 0.0371(5) -0.0012(4) -0.0053(3) -0.0075(4)
P4 0.0543(5) 0.0480(5) 0.0378(5) 0.0035(4) -0.0006(4) -0.0109(4)
O1 0.0498(12) 0.0447(13) 0.0386(13) -0.0007(9) -0.0004(10) -0.0108(9)
O2 0.0505(12) 0.0400(13) 0.0363(12) -0.0004(9) -0.0005(10) -0.0097(9)
C1 0.0395(14) 0.0323(16) 0.0422(18) -0.0022(13) 0.0032(12) -0.0008(12)
C2 0.0385(14) 0.0298(15) 0.0446(18) -0.0042(12) 0.0019(12) 0.0008(11)
C3 0.0551(17) 0.0430(19) 0.0409(18) -0.0035(14) 0.0009(14) -0.0065(14)
C4 0.0616(19) 0.047(2) 0.056(2) -0.0110(17) -0.0029(17) -0.0139(16)
C5 0.0557(19) 0.042(2) 0.070(3) -0.0015(16) 0.0045(17) -0.0135(15)
C6 0.067(2) 0.053(2) 0.048(2) 0.0026(16) 0.0122(17) -0.0117(17)
C7 0.0538(17) 0.046(2) 0.0389(18) -0.0038(14) 0.0038(14) -0.0071(15)
C11 0.080(3) 0.078(4) 0.146(6) -0.060(4) 0.001(3) 0.011(3)
C12 0.085(3) 0.063(3) 0.170(6) 0.058(3) 0.026(3) 0.023(2)
C13 0.048(2) 0.059(3) 0.114(4) 0.000(2) 0.001(2) 0.0087(17)
C21 0.059(2) 0.067(3) 0.105(4) -0.012(2) -0.031(2) 0.010(2)
C22 0.061(2) 0.105(4) 0.103(4) -0.006(3) 0.034(3) 0.014(2)
C23 0.070(3) 0.050(3) 0.129(4) -0.020(3) -0.018(3) 0.018(2)
C31 0.114(4) 0.096(4) 0.040(2) 0.009(2) -0.005(2) -0.035(3)
C32 0.063(2) 0.079(3) 0.069(3) -0.008(2) -0.025(2) -0.002(2)
C33 0.084(3) 0.068(3) 0.063(3) -0.023(2) -0.012(2) 0.003(2)
C41 0.069(2) 0.079(3) 0.066(3) 0.013(2) 0.022(2) -0.008(2)
C42 0.088(3) 0.065(3) 0.083(3) 0.031(2) -0.002(2) -0.004(2)
C43 0.109(4) 0.114(4) 0.035(2) 0.002(2) -0.012(2) -0.044(3)

loop_
_atom_type_symbol
_atom_type_description
_atom_type_scat_dispersion_real
_atom_type_scat_dispersion_imag
_atom_type_scat_source
C C 0.0033 0.0016 'International Tables Vol C Tables 4.2.6.8 and 6.1.1.4'
H H 0.0000 0.0000 'International Tables Vol C Tables 4.2.6.8 and 6.1.1.4'
O O 0.0106 0.0060 'International Tables Vol C Tables 4.2.6.8 and 6.1.1.4'
P P 0.1023 0.0942 'International Tables Vol C Tables 4.2.6.8 and 6.1.1.4'
Mo Mo -1.6832 0.6857 'International Tables Vol C Tables 4.2.6.8 and 6.1.1.4'

loop_
_geom_angle_atom_site_label_1
_geom_angle_atom_site_label_2
_geom_angle_atom_site_label_3
_geom_angle
_geom_angle_site_symmetry_1
_geom_angle_site_symmetry_3
_geom_angle_publ_flag
H1 Mo1 O1 150.8(12) . . ?
H1 Mo1 O2 152.0(12) . . ?
O1 Mo1 O2 57.22(8) . . ?
H1 Mo1 P3 60.5(12) . . ?
O1 Mo1 P3 90.32(6) . . ?
O2 Mo1 P3 147.54(6) . . ?
H1 Mo1 P4 59.2(12) . . ?
O1 Mo1 P4 149.95(6) . . ?
O2 Mo1 P4 92.73(6) . . ?
P3 Mo1 P4 119.73(3) . . ?
H1 Mo1 P2 95.9(12) . . ?
O1 Mo1 P2 84.57(6) . . ?
O2 Mo1 P2 85.23(6) . . ?
P3 Mo1 P2 92.81(3) . . ?
P4 Mo1 P2 93.18(3) . . ?
H1 Mo1 P1 95.5(12) . . ?
O1 Mo1 P1 85.70(6) . . ?
O2 Mo1 P1 84.40(6) . . ?
P3 Mo1 P1 93.32(4) . . ?
P4 Mo1 P1 92.19(4) . . ?
P2 Mo1 P1 168.53(3) . . ?
H1 Mo1 H1 0(2) . . ?
O1 Mo1 H1 150.8(12) . . ?
O2 Mo1 H1 152.0(12) . . ?
P3 Mo1 H1 60.5(12) . . ?
P4 Mo1 H1 59.2(12) . . ?
P2 Mo1 H1 95.9(12) . . ?
P1 Mo1 H1 95.5(12) . . ?
C12 P1 C13 98.9(2) . . ?
C12 P1 C11 98.8(3) . . ?
C13 P1 C11 98.0(2) . . ?
C12 P1 Mo1 115.14(17) . . ?
C13 P1 Mo1 125.87(13) . . ?
C11 P1 Mo1 115.48(17) . . ?
C21 P2 C23 98.5(2) . . ?
C21 P2 C22 98.8(3) . . ?
C23 P2 C22 99.1(2) . . ?
C21 P2 Mo1 115.57(15) . . ?
C23 P2 Mo1 125.28(14) . . ?
C22 P2 Mo1 115.09(16) . . ?
C31 P3 C32 100.8(2) . . ?
C31 P3 C33 100.5(2) . . ?
C32 P3 C33 97.9(2) . . ?
C31 P3 Mo1 112.50(15) . . ?
C32 P3 Mo1 120.48(15) . . ?
C33 P3 Mo1 121.09(14) . . ?
C41 P4 C42 97.0(2) . . ?
C41 P4 C43 100.8(2) . . ?
C42 P4 C43 100.0(2) . . ?
C41 P4 Mo1 121.62(14) . . ?
C42 P4 Mo1 121.34(16) . . ?
C43 P4 Mo1 112.15(16) . . ?
C1 O1 Mo1 91.66(19) . . ?
C1 O2 Mo1 90.83(18) . . ?
O2 C1 O1 120.3(3) . . ?
O2 C1 C2 120.3(3) . . ?
O1 C1 C2 119.5(3) . . ?
C3 C2 C7 119.3(3) . . ?
C3 C2 C1 120.4(3) . . ?
C7 C2 C1 120.3(3) . . ?
C2 C3 C4 120.1(3) . . ?
C2 C3 H3A 120.0 . . ?
C4 C3 H3A 120.0 . . ?
C5 C4 C3 120.3(3) . . ?
C5 C4 H4A 119.9 . . ?
C3 C4 H4A 119.9 . . ?
C6 C5 C4 119.8(3) . . ?
C6 C5 H5A 120.1 . . ?
C4 C5 H5A 120.1 . . ?
C5 C6 C7 120.3(3) . . ?
C5 C6 H6A 119.9 . . ?
C7 C6 H6A 119.9 . . ?
C2 C7 C6 120.4(3) . . ?
C2 C7 H7A 119.8 . . ?
C6 C7 H7A 119.8 . . ?
P1 C11 H11A 109.5 . . ?
P1 C11 H11B 109.5 . . ?
H11A C11 H11B 109.5 . . ?
P1 C11 H11C 109.5 . . ?
H11A C11 H11C 109.5 . . ?
H11B C11 H11C 109.5 . . ?
P1 C12 H12A 109.5 . . ?
P1 C12 H12B 109.5 . . ?
H12A C12 H12B 109.5 . . ?
P1 C12 H12C 109.5 . . ?
H12A C12 H12C 109.5 . . ?
H12B C12 H12C 109.5 . . ?
P1 C13 H13A 109.5 . . ?
P1 C13 H13B 109.5 . . ?
H13A C13 H13B 109.5 . . ?
P1 C13 H13C 109.5 . . ?
H13A C13 H13C 109.5 . . ?
H13B C13 H13C 109.5 . . ?
P2 C21 H21A 109.5 . . ?
P2 C21 H21B 109.5 . . ?
H21A C21 H21B 109.5 . . ?
P2 C21 H21C 109.5 . . ?
H21A C21 H21C 109.5 . . ?
H21B C21 H21C 109.5 . . ?
P2 C22 H22A 109.5 . . ?
P2 C22 H22B 109.5 . . ?
H22A C22 H22B 109.5 . . ?
P2 C22 H22C 109.5 . . ?
H22A C22 H22C 109.5 . . ?
H22B C22 H22C 109.5 . . ?
P2 C23 H23A 109.5 . . ?
P2 C23 H23B 109.5 . . ?
H23A C23 H23B 109.5 . . ?
P2 C23 H23C 109.5 . . ?
H23A C23 H23C 109.5 . . ?
H23B C23 H23C 109.5 . . ?
P3 C31 H31A 109.5 . . ?
P3 C31 H31B 109.5 . . ?
H31A C31 H31B 109.5 . . ?
P3 C31 H31C 109.5 . . ?
H31A C31 H31C 109.5 . . ?
H31B C31 H31C 109.5 . . ?
P3 C32 H32A 109.5 . . ?
P3 C32 H32B 109.5 . . ?
H32A C32 H32B 109.5 . . ?
P3 C32 H32C 109.5 . . ?
H32A C32 H32C 109.5 . . ?
H32B C32 H32C 109.5 . . ?
P3 C33 H33A 109.5 . . ?
P3 C33 H33B 109.5 . . ?
H33A C33 H33B 109.5 . . ?
P3 C33 H33C 109.5 . . ?
H33A C33 H33C 109.5 . . ?
H33B C33 H33C 109.5 . . ?
P4 C41 H41A 109.5 . . ?
P4 C41 H41B 109.5 . . ?
H41A C41 H41B 109.5 . . ?
P4 C41 H41D 109.5 . . ?
H41A C41 H41D 109.5 . . ?
H41B C41 H41D 109.5 . . ?
P4 C42 H42A 109.5 . . ?
P4 C42 H42D 109.5 . . ?
H42A C42 H42D 109.5 . . ?
P4 C42 H42B 109.5 . . ?
H42A C42 H42B 109.5 . . ?
H42D C42 H42B 109.5 . . ?
P4 C43 H43D 109.5 . . ?
P4 C43 H43A 109.5 . . ?
H43D C43 H43A 109.5 . . ?
P4 C43 H43B 109.5 . . ?
H43D C43 H43B 109.5 . . ?
H43A C43 H43B 109.5 . . ?

loop_
_geom_bond_atom_site_label_1
_geom_bond_atom_site_label_2
_geom_bond_distance
_geom_bond_site_symmetry_2
_geom_bond_publ_flag
Mo1 H1 1.64(3) . ?
Mo1 O1 2.280(2) . ?
Mo1 O2 2.298(2) . ?
Mo1 P3 2.3727(9) . ?
Mo1 P4 2.3760(9) . ?
Mo1 P2 2.4232(9) . ?
Mo1 P1 2.4329(10) . ?
Mo1 H1 1.64(3) . ?
P1 C12 1.822(5) . ?
P1 C13 1.847(4) . ?
P1 C11 1.837(5) . ?
P2 C21 1.833(4) . ?
P2 C23 1.841(4) . ?
P2 C22 1.846(5) . ?
P3 C31 1.837(5) . ?
P3 C32 1.831(4) . ?
P3 C33 1.835(4) . ?
P4 C41 1.836(4) . ?
P4 C42 1.839(4) . ?
P4 C43 1.843(4) . ?
O1 C1 1.264(4) . ?
O2 C1 1.264(4) . ?
C1 C2 1.502(4) . ?
C2 C3 1.381(4) . ?
C2 C7 1.382(4) . ?
C3 C4 1.391(5) . ?
C3 H3A 0.9400 . ?
C4 C5 1.372(5) . ?
C4 H4A 0.9400 . ?
C5 C6 1.376(5) . ?
C5 H5A 0.9400 . ?
C6 C7 1.382(5) . ?
C6 H6A 0.9400 . ?
C7 H7A 0.9400 . ?
C11 H11A 0.9700 . ?
C11 H11B 0.9700 . ?
C11 H11C 0.9700 . ?
C12 H12A 0.9700 . ?
C12 H12B 0.9700 . ?
C12 H12C 0.9700 . ?
C13 H13A 0.9700 . ?
C13 H13B 0.9700 . ?
C13 H13C 0.9700 . ?
C21 H21A 0.9700 . ?
C21 H21B 0.9700 . ?
C21 H21C 0.9700 . ?
C22 H22A 0.9700 . ?
C22 H22B 0.9700 . ?
C22 H22C 0.9700 . ?
C23 H23A 0.9700 . ?
C23 H23B 0.9700 . ?
C23 H23C 0.9700 . ?
C31 H31A 0.9700 . ?
C31 H31B 0.9700 . ?
C31 H31C 0.9700 . ?
C32 H32A 0.9700 . ?
C32 H32B 0.9700 . ?
C32 H32C 0.9700 . ?
C33 H33A 0.9700 . ?
C33 H33B 0.9700 . ?
C33 H33C 0.9700 . ?
C41 H41A 0.9700 . ?
C41 H41B 0.9700 . ?
C41 H41D 0.9700 . ?
C42 H42A 0.9700 . ?
C42 H42D 0.9700 . ?
C42 H42B 0.9700 . ?
C43 H43D 0.9700 . ?
C43 H43A 0.9700 . ?
C43 H43B 0.9700 . ?
